data_4308768
loop_
_publ_author_name
'Yong-Yue Lin'
'Siu-Wai Lai'
'Chi-Ming Che'
'Wen-Fu Fu'
'Zhong-Yuan Zhou'
'Nianyong Zhu'

_publ_section_title
;
Structural Variations and Spectroscopic Properties of Luminescent Mono- and
Multinuclear Silver(I) and Copper(I) Complexes Bearing Phosphine and
Cyanide Ligands
;
_journal_name_full 'Inorganic Chemistry'
_journal_page_first 1511
_journal_page_last 1524
_journal_paper_doi 10.1021/ic048876k
_journal_volume 44
_journal_year 2005
_chemical_formula_moiety 'C122 H218 Cu6 N6 O2 P6'
_chemical_formula_sum 'C122 H218 Cu6 N6 O2 P6'
_chemical_formula_weight 2368.08
_chemical_name_systematic
;
 ?
;
_space_group_IT_number 2
_symmetry_cell_setting triclinic
_symmetry_space_group_name_Hall '-P 1'
_symmetry_space_group_name_H-M 'P -1'
_atom_sites_solution_hydrogens geom
_atom_sites_solution_primary direct
_atom_sites_solution_secondary difmap
_audit_creation_method SHELXL-97
_cell_angle_alpha 100.43(3)
_cell_angle_beta 102.39(3)
_cell_angle_gamma 93.84(3)
_cell_formula_units_Z 1
_cell_length_a 14.042(3)
_cell_length_b 14.550(3)
_cell_length_c 16.421(3)
_cell_measurement_reflns_used 0
_cell_measurement_temperature 253(2)
_cell_measurement_theta_max 0
_cell_measurement_theta_min 0
_cell_volume 3203.1(13)
_computing_cell_refinement Scalepack
_computing_data_collection Marcontrol
_computing_data_reduction Denzo
_computing_molecular_graphics 'Ortep-3 for Windows (Farrugia, 1997)'
_computing_publication_material 'WinGX publication routines (Farrugia, 1999)'
_computing_structure_refinement 'SHELXL-97 (Sheldrick, 1997)'
_computing_structure_solution SIR-97
_diffrn_ambient_temperature 253(2)
_diffrn_measured_fraction_theta_full 0.863
_diffrn_measured_fraction_theta_max 0.863
_diffrn_measurement_device_type 'marresearch IPDS mar300'
_diffrn_measurement_method Oscillation
_diffrn_radiation_monochromator graphite
_diffrn_radiation_source 'fine-focus sealed tube'
_diffrn_radiation_type MoK\a
_diffrn_radiation_wavelength 0.71069
_diffrn_reflns_av_R_equivalents 0.0344
_diffrn_reflns_av_sigmaI/netI 0.0880
_diffrn_reflns_limit_h_max 16
_diffrn_reflns_limit_h_min -16
_diffrn_reflns_limit_k_max 14
_diffrn_reflns_limit_k_min -17
_diffrn_reflns_limit_l_max 18
_diffrn_reflns_limit_l_min -17
_diffrn_reflns_number 16913
_diffrn_reflns_theta_full 25.35
_diffrn_reflns_theta_max 25.35
_diffrn_reflns_theta_min 1.30
_exptl_absorpt_coefficient_mu 1.101
_exptl_absorpt_correction_type none
_exptl_crystal_colour colorless
_exptl_crystal_density_diffrn 1.228
_exptl_crystal_density_method 'not measured'
_exptl_crystal_description prism
_exptl_crystal_F_000 1272
_exptl_crystal_size_max 0.4
_exptl_crystal_size_mid 0.2
_exptl_crystal_size_min 0.2
_refine_diff_density_max 1.817
_refine_diff_density_min -0.677
_refine_diff_density_rms 0.106
_refine_ls_extinction_method none
_refine_ls_goodness_of_fit_ref 0.975
_refine_ls_hydrogen_treatment mixed
_refine_ls_matrix_type full
_refine_ls_number_parameters 615
_refine_ls_number_reflns 10118
_refine_ls_number_restraints 0
_refine_ls_restrained_S_all 0.975
_refine_ls_R_factor_all 0.0683
_refine_ls_R_factor_gt 0.0435
_refine_ls_shift/su_max 0.001
_refine_ls_shift/su_mean 0.000
_refine_ls_structure_factor_coef Fsqd
_refine_ls_weighting_details 'calc w=1/[\s^2^(Fo^2^)+(0.0796P)^2^+0.0000P] where P=(Fo^2^+2Fc^2^)/3'
_refine_ls_weighting_scheme calc
_refine_ls_wR_factor_gt 0.1256
_refine_ls_wR_factor_ref 0.1441
_reflns_number_gt 6728
_reflns_number_total 10118
_reflns_threshold_expression >2sigma(I)
_cod_data_source_file ic048876ksi20040816_075836_9.cif
_cod_data_source_block mar738_Cpd8
_cod_original_cell_volume 3203.1(11)
_cod_database_code 4308768

loop_
_symmetry_equiv_pos_as_xyz
'x, y, z'
'-x, -y, -z'

loop_
_atom_site_label
_atom_site_type_symbol
_atom_site_fract_x
_atom_site_fract_y
_atom_site_fract_z
_atom_site_U_iso_or_equiv
_atom_site_adp_type
_atom_site_occupancy
_atom_site_symmetry_multiplicity
_atom_site_calc_flag
_atom_site_refinement_flags
_atom_site_disorder_assembly
_atom_site_disorder_group
Cu1 Cu 0.60362(4) -0.33313(4) 0.26376(3) 0.04077(16) Uani 1 1 d . . .
Cu2 Cu 0.41686(4) -0.11994(4) 0.09879(3) 0.04003(16) Uani 1 1 d . . .
Cu3 Cu 0.72926(4) -0.62798(4) 0.14828(3) 0.03806(16) Uani 1 1 d . . .
P1 P 0.62397(8) -0.27332(8) 0.40434(6) 0.0353(3) Uani 1 1 d . . .
P2 P 0.35782(8) 0.01710(8) 0.12444(6) 0.0349(3) Uani 1 1 d . . .
P3 P 0.89223(8) -0.59074(8) 0.20001(6) 0.0342(3) Uani 1 1 d . . .
N1 N 0.6656(3) -0.5239(3) 0.1948(2) 0.0423(10) Uani 0.50 1 d P . .
N2 N 0.4972(3) -0.1903(3) 0.1698(2) 0.0468(10) Uani 0.50 1 d P . .
N3 N 0.3382(3) -0.2626(3) -0.0671(3) 0.0541(11) Uani 0.50 1 d P . .
C1 C 0.6400(3) -0.4533(3) 0.2186(2) 0.0509(11) Uani 0.50 1 d P . .
C2 C 0.5392(3) -0.2438(3) 0.2034(2) 0.0533(11) Uani 0.50 1 d P . .
C3 C 0.3751(3) -0.2012(3) -0.0126(2) 0.0445(10) Uani 0.50 1 d P . .
C1' C 0.6656(3) -0.5239(3) 0.1948(2) 0.0423(10) Uani 0.50 1 d P . .
C2' C 0.4972(3) -0.1903(3) 0.1698(2) 0.0468(10) Uani 0.50 1 d P . .
C3' C 0.3382(3) -0.2626(3) -0.0671(3) 0.0541(11) Uani 0.50 1 d P . .
N1' N 0.6400(3) -0.4533(3) 0.2186(2) 0.0509(11) Uani 0.50 1 d P . .
N2' N 0.5392(3) -0.2438(3) 0.2034(2) 0.0533(11) Uani 0.50 1 d P . .
N3' N 0.3751(3) -0.2012(3) -0.0126(2) 0.0445(10) Uani 0.50 1 d P . .
C4 C 0.5095(3) -0.2220(3) 0.4156(2) 0.0395(10) Uani 1 1 d . . .
H4 H 0.5008 -0.1766 0.3779 0.047 Uiso 1 1 calc R . .
C5 C 0.5048(3) -0.1683(3) 0.5039(3) 0.0485(11) Uani 1 1 d . . .
H5A H 0.5579 -0.1177 0.5239 0.058 Uiso 1 1 calc R . .
H5B H 0.5123 -0.2104 0.5438 0.058 Uiso 1 1 calc R . .
C6 C 0.4058(4) -0.1276(4) 0.4992(3) 0.0626(14) Uani 1 1 d . . .
H6A H 0.4022 -0.0964 0.5557 0.075 Uiso 1 1 calc R . .
H6B H 0.4014 -0.0811 0.4634 0.075 Uiso 1 1 calc R . .
C7 C 0.3199(4) -0.2042(4) 0.4633(3) 0.0648(15) Uani 1 1 d . . .
H7A H 0.3201 -0.2469 0.5023 0.078 Uiso 1 1 calc R . .
H7B H 0.2588 -0.1759 0.4580 0.078 Uiso 1 1 calc R . .
C8 C 0.3256(3) -0.2585(3) 0.3774(3) 0.0560(13) Uani 1 1 d . . .
H8A H 0.3172 -0.2173 0.3368 0.067 Uiso 1 1 calc R . .
H8B H 0.2725 -0.3092 0.3581 0.067 Uiso 1 1 calc R . .
C9 C 0.4222(3) -0.2990(3) 0.3802(3) 0.0507(12) Uani 1 1 d . . .
H9A H 0.4245 -0.3300 0.3233 0.061 Uiso 1 1 calc R . .
H9B H 0.4272 -0.3458 0.4157 0.061 Uiso 1 1 calc R . .
C10 C 0.6435(3) -0.3518(3) 0.4830(2) 0.0427(10) Uani 1 1 d . . .
H10 H 0.5772 -0.3738 0.4863 0.051 Uiso 1 1 calc R . .
C11 C 0.6858(4) -0.4400(3) 0.4510(3) 0.0574(13) Uani 1 1 d . . .
H11A H 0.7522 -0.4235 0.4463 0.069 Uiso 1 1 calc R . .
H11B H 0.6473 -0.4689 0.3946 0.069 Uiso 1 1 calc R . .
C12 C 0.6872(4) -0.5099(3) 0.5085(3) 0.0609(13) Uani 1 1 d . . .
H12A H 0.7202 -0.5628 0.4879 0.073 Uiso 1 1 calc R . .
H12B H 0.6204 -0.5334 0.5068 0.073 Uiso 1 1 calc R . .
C13 C 0.7393(4) -0.4662(4) 0.5995(3) 0.0704(15) Uani 1 1 d . . .
H13A H 0.7335 -0.5114 0.6355 0.084 Uiso 1 1 calc R . .
H13B H 0.8084 -0.4512 0.6025 0.084 Uiso 1 1 calc R . .
C14 C 0.6971(4) -0.3783(4) 0.6324(3) 0.0685(15) Uani 1 1 d . . .
H14A H 0.7363 -0.3491 0.6885 0.082 Uiso 1 1 calc R . .
H14B H 0.6310 -0.3947 0.6377 0.082 Uiso 1 1 calc R . .
C15 C 0.6949(4) -0.3084(3) 0.5738(3) 0.0534(12) Uani 1 1 d . . .
H15A H 0.6616 -0.2557 0.5941 0.064 Uiso 1 1 calc R . .
H15B H 0.7616 -0.2845 0.5755 0.064 Uiso 1 1 calc R . .
C16 C 0.7213(3) -0.1733(3) 0.4425(3) 0.0400(10) Uani 1 1 d . . .
H16 H 0.7265 -0.1489 0.5032 0.048 Uiso 1 1 calc R . .
C17 C 0.8198(3) -0.2067(3) 0.4302(3) 0.0471(11) Uani 1 1 d . . .
H17A H 0.8373 -0.2531 0.4648 0.057 Uiso 1 1 calc R . .
H17B H 0.8126 -0.2368 0.3711 0.057 Uiso 1 1 calc R . .
C18 C 0.9021(3) -0.1261(3) 0.4542(3) 0.0545(12) Uani 1 1 d . . .
H18A H 0.9144 -0.1002 0.5147 0.065 Uiso 1 1 calc R . .
H18B H 0.9617 -0.1497 0.4423 0.065 Uiso 1 1 calc R . .
C19 C 0.8753(4) -0.0494(4) 0.4047(3) 0.0613(14) Uani 1 1 d . . .
H19A H 0.9272 0.0025 0.4230 0.074 Uiso 1 1 calc R . .
H19B H 0.8691 -0.0737 0.3445 0.074 Uiso 1 1 calc R . .
C20 C 0.7800(3) -0.0146(3) 0.4185(3) 0.0600(13) Uani 1 1 d . . .
H20A H 0.7633 0.0331 0.3853 0.072 Uiso 1 1 calc R . .
H20B H 0.7878 0.0138 0.4781 0.072 Uiso 1 1 calc R . .
C21 C 0.6976(3) -0.0945(3) 0.3929(3) 0.0506(12) Uani 1 1 d . . .
H21A H 0.6869 -0.1199 0.3324 0.061 Uiso 1 1 calc R . .
H21B H 0.6377 -0.0705 0.4034 0.061 Uiso 1 1 calc R . .
C22 C 0.2798(3) 0.0460(3) 0.0283(2) 0.0379(10) Uani 1 1 d . . .
H22 H 0.2530 0.1051 0.0449 0.045 Uiso 1 1 calc R . .
C23 C 0.3400(3) 0.0583(3) -0.0375(3) 0.0505(12) Uani 1 1 d . . .
H23A H 0.3909 0.1105 -0.0135 0.061 Uiso 1 1 calc R . .
H23B H 0.3716 0.0020 -0.0508 0.061 Uiso 1 1 calc R . .
C24 C 0.2752(4) 0.0769(4) -0.1192(3) 0.0640(14) Uani 1 1 d . . .
H24A H 0.2502 0.1372 -0.1069 0.077 Uiso 1 1 calc R . .
H24B H 0.3145 0.0802 -0.1607 0.077 Uiso 1 1 calc R . .
C25 C 0.1900(4) 0.0013(4) -0.1568(3) 0.0701(16) Uani 1 1 d . . .
H25A H 0.2146 -0.0575 -0.1762 0.084 Uiso 1 1 calc R . .
H25B H 0.1482 0.0184 -0.2057 0.084 Uiso 1 1 calc R . .
C26 C 0.1300(3) -0.0121(4) -0.0922(3) 0.0542(12) Uani 1 1 d . . .
H26A H 0.0985 0.0440 -0.0782 0.065 Uiso 1 1 calc R . .
H26B H 0.0792 -0.0642 -0.1168 0.065 Uiso 1 1 calc R . .
C27 C 0.1940(3) -0.0316(3) -0.0120(3) 0.0455(11) Uani 1 1 d . . .
H27A H 0.2199 -0.0913 -0.0252 0.055 Uiso 1 1 calc R . .
H27B H 0.1543 -0.0369 0.0289 0.055 Uiso 1 1 calc R . .
C28 C 0.2815(3) 0.0222(3) 0.2047(2) 0.0398(10) Uani 1 1 d . . .
H28 H 0.3267 0.0505 0.2592 0.048 Uiso 1 1 calc R . .
C29 C 0.2456(3) -0.0745(3) 0.2153(3) 0.0506(12) Uani 1 1 d . . .
H29A H 0.3009 -0.1107 0.2255 0.061 Uiso 1 1 calc R . .
H29B H 0.2004 -0.1067 0.1630 0.061 Uiso 1 1 calc R . .
C30 C 0.1944(3) -0.0695(4) 0.2884(3) 0.0589(13) Uani 1 1 d . . .
H30A H 0.1690 -0.1325 0.2906 0.071 Uiso 1 1 calc R . .
H30B H 0.2415 -0.0440 0.3416 0.071 Uiso 1 1 calc R . .
C31 C 0.1110(4) -0.0088(4) 0.2784(3) 0.0633(14) Uani 1 1 d . . .
H31A H 0.0603 -0.0381 0.2287 0.076 Uiso 1 1 calc R . .
H31B H 0.0827 -0.0040 0.3278 0.076 Uiso 1 1 calc R . .
C32 C 0.1456(4) 0.0877(4) 0.2692(3) 0.0605(13) Uani 1 1 d . . .
H32A H 0.1898 0.1200 0.3221 0.073 Uiso 1 1 calc R . .
H32B H 0.0898 0.1232 0.2586 0.073 Uiso 1 1 calc R . .
C33 C 0.1982(3) 0.0844(3) 0.1969(3) 0.0446(11) Uani 1 1 d . . .
H33A H 0.2245 0.1477 0.1966 0.054 Uiso 1 1 calc R . .
H33B H 0.1513 0.0610 0.1432 0.054 Uiso 1 1 calc R . .
C34 C 0.4522(3) 0.1195(3) 0.1672(2) 0.0370(10) Uani 1 1 d . . .
H34 H 0.4848 0.1264 0.1211 0.044 Uiso 1 1 calc R . .
C35 C 0.5317(3) 0.0994(3) 0.2400(3) 0.0496(12) Uani 1 1 d . . .
H35A H 0.5571 0.0409 0.2211 0.060 Uiso 1 1 calc R . .
H35B H 0.5032 0.0924 0.2877 0.060 Uiso 1 1 calc R . .
C36 C 0.6160(3) 0.1798(4) 0.2687(3) 0.0641(15) Uani 1 1 d . . .
H36A H 0.6631 0.1677 0.3171 0.077 Uiso 1 1 calc R . .
H36B H 0.6492 0.1817 0.2229 0.077 Uiso 1 1 calc R . .
C37 C 0.5792(4) 0.2742(4) 0.2931(3) 0.0668(15) Uani 1 1 d . . .
H37A H 0.5538 0.2752 0.3437 0.080 Uiso 1 1 calc R . .
H37B H 0.6334 0.3235 0.3064 0.080 Uiso 1 1 calc R . .
C38 C 0.5002(4) 0.2931(3) 0.2228(3) 0.0577(13) Uani 1 1 d . . .
H38A H 0.5280 0.3005 0.1748 0.069 Uiso 1 1 calc R . .
H38B H 0.4750 0.3515 0.2423 0.069 Uiso 1 1 calc R . .
C39 C 0.4154(3) 0.2134(3) 0.1937(3) 0.0479(11) Uani 1 1 d . . .
H39A H 0.3828 0.2104 0.2398 0.058 Uiso 1 1 calc R . .
H39B H 0.3678 0.2266 0.1461 0.058 Uiso 1 1 calc R . .
C40 C 0.9364(3) -0.6350(3) 0.2986(2) 0.0361(10) Uani 1 1 d . . .
H40 H 1.0080 -0.6218 0.3154 0.043 Uiso 1 1 calc R . .
C41 C 0.8936(3) -0.5869(3) 0.3718(2) 0.0458(11) Uani 1 1 d . . .
H41A H 0.9162 -0.5202 0.3857 0.055 Uiso 1 1 calc R . .
H41B H 0.8226 -0.5939 0.3539 0.055 Uiso 1 1 calc R . .
C42 C 0.9243(4) -0.6291(4) 0.4507(3) 0.0572(13) Uani 1 1 d . . .
H42A H 0.9948 -0.6157 0.4723 0.069 Uiso 1 1 calc R . .
H42B H 0.8931 -0.5998 0.4946 0.069 Uiso 1 1 calc R . .
C43 C 0.8969(4) -0.7331(4) 0.4322(3) 0.0584(13) Uani 1 1 d . . .
H43A H 0.8260 -0.7464 0.4156 0.070 Uiso 1 1 calc R . .
H43B H 0.9199 -0.7575 0.4832 0.070 Uiso 1 1 calc R . .
C44 C 0.9405(4) -0.7817(4) 0.3620(3) 0.0578(13) Uani 1 1 d . . .
H44A H 0.9187 -0.8485 0.3492 0.069 Uiso 1 1 calc R . .
H44B H 1.0115 -0.7737 0.3805 0.069 Uiso 1 1 calc R . .
C45 C 0.9095(3) -0.7411(3) 0.2822(2) 0.0452(11) Uani 1 1 d . . .
H45A H 0.8391 -0.7553 0.2607 0.054 Uiso 1 1 calc R . .
H45B H 0.9408 -0.7713 0.2388 0.054 Uiso 1 1 calc R . .
C46 C 0.9747(3) -0.6286(3) 0.1283(2) 0.0401(10) Uani 1 1 d . . .
H46 H 0.9810 -0.5776 0.0974 0.048 Uiso 1 1 calc R . .
C47 C 1.0793(3) -0.6422(3) 0.1706(3) 0.0490(12) Uani 1 1 d . . .
H47A H 1.1103 -0.5843 0.2094 0.059 Uiso 1 1 calc R . .
H47B H 1.0773 -0.6909 0.2037 0.059 Uiso 1 1 calc R . .
C48 C 1.1398(3) -0.6692(4) 0.1063(3) 0.0606(14) Uani 1 1 d . . .
H48A H 1.2037 -0.6823 0.1354 0.073 Uiso 1 1 calc R . .
H48B H 1.1497 -0.6168 0.0789 0.073 Uiso 1 1 calc R . .
C49 C 1.0913(4) -0.7546(4) 0.0393(3) 0.0626(14) Uani 1 1 d . . .
H49A H 1.1303 -0.7672 -0.0028 0.075 Uiso 1 1 calc R . .
H49B H 1.0883 -0.8089 0.0656 0.075 Uiso 1 1 calc R . .
C50 C 0.9901(3) -0.7397(4) -0.0035(3) 0.0560(13) Uani 1 1 d . . .
H50A H 0.9593 -0.7965 -0.0439 0.067 Uiso 1 1 calc R . .
H50B H 0.9936 -0.6895 -0.0348 0.067 Uiso 1 1 calc R . .
C51 C 0.9284(3) -0.7145(3) 0.0609(3) 0.0519(12) Uani 1 1 d . . .
H51A H 0.8640 -0.7029 0.0316 0.062 Uiso 1 1 calc R . .
H51B H 0.9198 -0.7674 0.0882 0.062 Uiso 1 1 calc R . .
C52 C 0.9183(3) -0.4617(3) 0.2321(2) 0.0373(10) Uani 1 1 d . . .
H52 H 0.8766 -0.4429 0.2716 0.045 Uiso 1 1 calc R . .
C53 C 1.0219(3) -0.4194(3) 0.2796(3) 0.0462(11) Uani 1 1 d . . .
H53A H 1.0662 -0.4293 0.2418 0.055 Uiso 1 1 calc R . .
H53B H 1.0441 -0.4501 0.3270 0.055 Uiso 1 1 calc R . .
C54 C 1.0225(3) -0.3136(3) 0.3129(3) 0.0543(12) Uani 1 1 d . . .
H54A H 0.9817 -0.3040 0.3537 0.065 Uiso 1 1 calc R . .
H54B H 1.0888 -0.2863 0.3416 0.065 Uiso 1 1 calc R . .
C55 C 0.9841(4) -0.2646(3) 0.2394(3) 0.0625(14) Uani 1 1 d . . .
H55A H 0.9808 -0.1989 0.2621 0.075 Uiso 1 1 calc R . .
H55B H 1.0299 -0.2676 0.2026 0.075 Uiso 1 1 calc R . .
C56 C 0.8836(4) -0.3086(3) 0.1872(3) 0.0569(13) Uani 1 1 d . . .
H56A H 0.8651 -0.2790 0.1386 0.068 Uiso 1 1 calc R . .
H56B H 0.8357 -0.2977 0.2216 0.068 Uiso 1 1 calc R . .
C57 C 0.8829(3) -0.4140(3) 0.1564(3) 0.0461(11) Uani 1 1 d . . .
H57A H 0.9255 -0.4249 0.1170 0.055 Uiso 1 1 calc R . .
H57B H 0.8170 -0.4412 0.1264 0.055 Uiso 1 1 calc R . .
C58 C 0.3146(8) -0.4160(8) 0.1097(6) 0.171(4) Uiso 1 1 d . . .
H58A H 0.3384 -0.3743 0.0768 0.205 Uiso 1 1 calc R . .
H58B H 0.3638 -0.4091 0.1625 0.205 Uiso 1 1 calc R . .
C59 C 0.2229(6) -0.3808(6) 0.1318(5) 0.145(3) Uiso 1 1 d . . .
H59A H 0.2371 -0.3163 0.1608 0.218 Uiso 1 1 calc R . .
H59B H 0.2003 -0.4179 0.1681 0.218 Uiso 1 1 calc R . .
H59C H 0.1730 -0.3859 0.0806 0.218 Uiso 1 1 calc R . .
C60 C 0.3965(7) -0.5536(7) 0.0342(6) 0.148(3) Uiso 1 1 d . . .
H60A H 0.4162 -0.5198 -0.0064 0.177 Uiso 1 1 calc R . .
H60B H 0.4515 -0.5473 0.0828 0.177 Uiso 1 1 calc R . .
C61 C 0.3682(5) -0.6498(5) -0.0040(4) 0.114(2) Uiso 1 1 d . . .
H61A H 0.4228 -0.6771 -0.0215 0.171 Uiso 1 1 calc R . .
H61B H 0.3148 -0.6551 -0.0528 0.171 Uiso 1 1 calc R . .
H61C H 0.3479 -0.6823 0.0363 0.171 Uiso 1 1 calc R . .
O1 O 0.3103(4) -0.5143(4) 0.0618(3) 0.1309(18) Uiso 1 1 d . . .

loop_
_atom_site_aniso_label
_atom_site_aniso_U_11
_atom_site_aniso_U_22
_atom_site_aniso_U_33
_atom_site_aniso_U_23
_atom_site_aniso_U_13
_atom_site_aniso_U_12
Cu1 0.0455(3) 0.0344(3) 0.0431(3) 0.0055(2) 0.0109(2) 0.0130(2)
Cu2 0.0450(3) 0.0338(3) 0.0378(3) 0.0027(2) 0.0042(2) 0.0098(2)
Cu3 0.0391(3) 0.0345(3) 0.0381(3) 0.0009(2) 0.0080(2) 0.0072(2)
P1 0.0392(6) 0.0287(6) 0.0391(6) 0.0065(5) 0.0101(4) 0.0088(5)
P2 0.0373(6) 0.0317(6) 0.0341(6) 0.0045(4) 0.0051(4) 0.0067(5)
P3 0.0354(6) 0.0324(6) 0.0347(6) 0.0048(4) 0.0086(4) 0.0063(5)
N1 0.038(2) 0.031(2) 0.054(2) -0.0058(18) 0.0115(18) 0.0104(19)
N2 0.057(3) 0.037(3) 0.045(2) 0.0075(19) 0.0056(19) 0.016(2)
N3 0.049(3) 0.057(3) 0.063(3) 0.017(2) 0.017(2) 0.024(2)
C1 0.050(3) 0.054(3) 0.046(2) 0.006(2) 0.0073(19) 0.008(2)
C2 0.061(3) 0.047(3) 0.046(2) 0.000(2) 0.006(2) 0.013(2)
C3 0.052(3) 0.033(2) 0.036(2) -0.0093(18) -0.0050(17) 0.010(2)
C1' 0.038(2) 0.031(2) 0.054(2) -0.0058(18) 0.0115(18) 0.0104(19)
C2' 0.057(3) 0.037(3) 0.045(2) 0.0075(19) 0.0056(19) 0.016(2)
C3' 0.049(3) 0.057(3) 0.063(3) 0.017(2) 0.017(2) 0.024(2)
N1' 0.050(3) 0.054(3) 0.046(2) 0.006(2) 0.0073(19) 0.008(2)
N2' 0.061(3) 0.047(3) 0.046(2) 0.000(2) 0.006(2) 0.013(2)
N3' 0.052(3) 0.033(2) 0.036(2) -0.0093(18) -0.0050(17) 0.010(2)
C4 0.040(3) 0.037(3) 0.047(2) 0.0112(19) 0.0171(19) 0.011(2)
C5 0.050(3) 0.047(3) 0.049(3) 0.002(2) 0.015(2) 0.016(2)
C6 0.071(4) 0.065(4) 0.061(3) 0.010(3) 0.030(3) 0.032(3)
C7 0.050(3) 0.077(4) 0.086(4) 0.036(3) 0.034(3) 0.026(3)
C8 0.039(3) 0.047(3) 0.083(3) 0.014(3) 0.014(2) 0.009(2)
C9 0.044(3) 0.042(3) 0.066(3) 0.007(2) 0.014(2) 0.008(2)
C10 0.049(3) 0.036(3) 0.044(2) 0.0100(19) 0.0085(19) 0.010(2)
C11 0.083(4) 0.037(3) 0.053(3) 0.011(2) 0.014(2) 0.014(3)
C12 0.079(4) 0.042(3) 0.067(3) 0.022(2) 0.015(3) 0.017(3)
C13 0.080(4) 0.067(4) 0.069(3) 0.031(3) 0.007(3) 0.024(3)
C14 0.089(4) 0.067(4) 0.049(3) 0.016(3) 0.009(3) 0.017(3)
C15 0.068(3) 0.049(3) 0.040(3) 0.007(2) 0.006(2) 0.011(3)
C16 0.043(3) 0.034(3) 0.043(2) 0.0057(19) 0.0107(19) 0.009(2)
C17 0.046(3) 0.040(3) 0.057(3) 0.011(2) 0.014(2) 0.011(2)
C18 0.040(3) 0.053(3) 0.069(3) 0.011(2) 0.012(2) 0.002(2)
C19 0.054(3) 0.053(3) 0.081(4) 0.025(3) 0.015(3) 0.000(3)
C20 0.056(3) 0.034(3) 0.091(4) 0.019(3) 0.015(3) 0.000(2)
C21 0.046(3) 0.039(3) 0.071(3) 0.018(2) 0.015(2) 0.010(2)
C22 0.041(2) 0.029(2) 0.041(2) 0.0055(18) 0.0029(18) 0.0067(19)
C23 0.052(3) 0.055(3) 0.045(3) 0.015(2) 0.007(2) 0.008(2)
C24 0.077(4) 0.072(4) 0.047(3) 0.023(3) 0.013(2) 0.009(3)
C25 0.083(4) 0.080(4) 0.041(3) 0.013(3) -0.004(3) 0.018(3)
C26 0.050(3) 0.052(3) 0.049(3) 0.005(2) -0.007(2) 0.007(2)
C27 0.048(3) 0.040(3) 0.043(2) 0.007(2) -0.0007(19) 0.005(2)
C28 0.041(3) 0.037(3) 0.042(2) 0.0083(19) 0.0097(18) 0.006(2)
C29 0.049(3) 0.043(3) 0.063(3) 0.018(2) 0.012(2) 0.009(2)
C30 0.053(3) 0.065(4) 0.071(3) 0.035(3) 0.021(2) 0.007(3)
C31 0.050(3) 0.076(4) 0.073(3) 0.022(3) 0.026(3) 0.013(3)
C32 0.059(3) 0.055(4) 0.074(3) 0.011(3) 0.030(3) 0.013(3)
C33 0.046(3) 0.037(3) 0.052(3) 0.010(2) 0.014(2) 0.007(2)
C34 0.036(2) 0.036(3) 0.038(2) 0.0034(18) 0.0090(17) 0.0026(19)
C35 0.045(3) 0.050(3) 0.051(3) 0.012(2) 0.001(2) 0.004(2)
C36 0.045(3) 0.077(4) 0.059(3) 0.015(3) -0.006(2) -0.013(3)
C37 0.068(4) 0.063(4) 0.057(3) 0.001(3) 0.008(3) -0.025(3)
C38 0.064(3) 0.039(3) 0.068(3) -0.003(2) 0.025(3) -0.005(2)
C39 0.049(3) 0.039(3) 0.056(3) 0.004(2) 0.018(2) 0.000(2)
C40 0.032(2) 0.037(3) 0.039(2) 0.0062(18) 0.0100(17) 0.0046(19)
C41 0.052(3) 0.050(3) 0.035(2) 0.0061(19) 0.0091(19) 0.008(2)
C42 0.057(3) 0.082(4) 0.035(3) 0.012(2) 0.012(2) 0.017(3)
C43 0.070(3) 0.070(4) 0.042(3) 0.026(2) 0.014(2) 0.008(3)
C44 0.066(3) 0.056(3) 0.055(3) 0.024(2) 0.012(2) 0.011(3)
C45 0.056(3) 0.041(3) 0.041(2) 0.012(2) 0.012(2) 0.008(2)
C46 0.042(3) 0.040(3) 0.043(2) 0.0089(19) 0.0166(19) 0.012(2)
C47 0.042(3) 0.053(3) 0.052(3) 0.006(2) 0.014(2) 0.011(2)
C48 0.048(3) 0.069(4) 0.074(3) 0.018(3) 0.029(2) 0.021(3)
C49 0.080(4) 0.063(4) 0.058(3) 0.014(3) 0.037(3) 0.028(3)
C50 0.067(3) 0.058(3) 0.043(3) -0.001(2) 0.022(2) 0.009(3)
C51 0.055(3) 0.054(3) 0.045(3) 0.001(2) 0.014(2) 0.007(2)
C52 0.038(2) 0.034(3) 0.039(2) 0.0028(18) 0.0114(18) 0.0044(19)
C53 0.041(3) 0.042(3) 0.053(3) 0.005(2) 0.009(2) 0.002(2)
C54 0.049(3) 0.044(3) 0.062(3) -0.003(2) 0.011(2) -0.005(2)
C55 0.080(4) 0.035(3) 0.075(3) 0.005(2) 0.031(3) -0.002(3)
C56 0.076(4) 0.041(3) 0.055(3) 0.013(2) 0.013(2) 0.013(3)
C57 0.057(3) 0.037(3) 0.045(2) 0.011(2) 0.010(2) 0.007(2)

loop_
_atom_type_symbol
_atom_type_description
_atom_type_scat_dispersion_real
_atom_type_scat_dispersion_imag
_atom_type_scat_source
Cu Cu 0.3201 1.2651 'International Tables Vol C Tables 4.2.6.8 and 6.1.1.4'
P P 0.1023 0.0942 'International Tables Vol C Tables 4.2.6.8 and 6.1.1.4'
N N 0.0061 0.0033 'International Tables Vol C Tables 4.2.6.8 and 6.1.1.4'
C C 0.0033 0.0016 'International Tables Vol C Tables 4.2.6.8 and 6.1.1.4'
O O 0.0106 0.0060 'International Tables Vol C Tables 4.2.6.8 and 6.1.1.4'
H H 0.0000 0.0000 'International Tables Vol C Tables 4.2.6.8 and 6.1.1.4'

loop_
_geom_angle_atom_site_label_1
_geom_angle_atom_site_label_2
_geom_angle_atom_site_label_3
_geom_angle
_geom_angle_site_symmetry_1
_geom_angle_site_symmetry_3
_geom_angle_publ_flag
C1 Cu1 C2 128.86(17) . . ?
C1 Cu1 P1 124.23(12) . . ?
C2 Cu1 P1 106.85(12) . . ?
N2 Cu2 C3 106.11(16) . . ?
N2 Cu2 P2 133.44(12) . . ?
C3 Cu2 P2 120.08(12) . . ?
C3' Cu3 N3 0.0(4) 2_645 2_645 ?
C3' Cu3 N1 124.35(16) 2_645 . ?
N3 Cu3 N1 124.35(16) 2_645 . ?
C3' Cu3 P3 128.22(12) 2_645 . ?
N3 Cu3 P3 128.22(12) 2_645 . ?
N1 Cu3 P3 107.31(12) . . ?
C4 P1 C16 104.92(19) . . ?
C4 P1 C10 105.03(19) . . ?
C16 P1 C10 107.31(19) . . ?
C4 P1 Cu1 105.81(14) . . ?
C16 P1 Cu1 112.11(14) . . ?
C10 P1 Cu1 120.37(14) . . ?
C22 P2 C34 104.81(18) . . ?
C22 P2 C28 106.37(18) . . ?
C34 P2 C28 104.49(18) . . ?
C22 P2 Cu2 113.06(14) . . ?
C34 P2 Cu2 114.67(14) . . ?
C28 P2 Cu2 112.61(14) . . ?
C52 P3 C40 104.93(18) . . ?
C52 P3 C46 106.00(19) . . ?
C40 P3 C46 106.59(18) . . ?
C52 P3 Cu3 108.72(14) . . ?
C40 P3 Cu3 111.88(13) . . ?
C46 P3 Cu3 117.83(13) . . ?
C1 N1 Cu3 168.3(4) . . ?
C2 N2 Cu2 170.1(4) . . ?
C3 N3 Cu3 173.2(4) . 2_645 ?
N1 C1 Cu1 176.7(4) . . ?
N2 C2 Cu1 176.5(4) . . ?
N3 C3 Cu2 162.2(4) . . ?
C5 C4 C9 110.5(3) . . ?
C5 C4 P1 117.9(3) . . ?
C9 C4 P1 109.1(3) . . ?
C4 C5 C6 109.9(4) . . ?
C7 C6 C5 111.5(4) . . ?
C8 C7 C6 111.3(4) . . ?
C7 C8 C9 112.0(4) . . ?
C8 C9 C4 111.4(4) . . ?
C11 C10 C15 111.4(4) . . ?
C11 C10 P1 112.5(3) . . ?
C15 C10 P1 118.0(3) . . ?
C10 C11 C12 112.5(4) . . ?
C11 C12 C13 111.6(4) . . ?
C14 C13 C12 111.7(4) . . ?
C13 C14 C15 111.8(4) . . ?
C10 C15 C14 112.3(4) . . ?
C17 C16 C21 109.0(3) . . ?
C17 C16 P1 109.5(3) . . ?
C21 C16 P1 110.6(3) . . ?
C18 C17 C16 112.3(4) . . ?
C19 C18 C17 110.9(4) . . ?
C20 C19 C18 110.7(4) . . ?
C19 C20 C21 111.0(4) . . ?
C20 C21 C16 111.6(4) . . ?
C23 C22 C27 109.5(3) . . ?
C23 C22 P2 110.8(3) . . ?
C27 C22 P2 110.7(3) . . ?
C24 C23 C22 111.3(4) . . ?
C25 C24 C23 112.2(4) . . ?
C24 C25 C26 111.4(4) . . ?
C27 C26 C25 111.1(4) . . ?
C26 C27 C22 112.4(4) . . ?
C29 C28 C33 110.7(4) . . ?
C29 C28 P2 112.6(3) . . ?
C33 C28 P2 117.4(3) . . ?
C28 C29 C30 112.1(4) . . ?
C31 C30 C29 111.6(4) . . ?
C32 C31 C30 111.3(4) . . ?
C31 C32 C33 111.9(4) . . ?
C32 C33 C28 112.4(4) . . ?
C39 C34 C35 110.5(3) . . ?
C39 C34 P2 116.4(3) . . ?
C35 C34 P2 110.6(3) . . ?
C34 C35 C36 110.6(4) . . ?
C37 C36 C35 111.7(4) . . ?
C38 C37 C36 111.6(4) . . ?
C37 C38 C39 112.0(4) . . ?
C34 C39 C38 111.1(4) . . ?
C45 C40 C41 109.7(3) . . ?
C45 C40 P3 109.9(3) . . ?
C41 C40 P3 111.7(3) . . ?
C42 C41 C40 111.3(4) . . ?
C43 C42 C41 112.0(4) . . ?
C42 C43 C44 111.4(4) . . ?
C43 C44 C45 110.4(4) . . ?
C44 C45 C40 112.6(4) . . ?
C51 C46 C47 110.2(4) . . ?
C51 C46 P3 111.8(3) . . ?
C47 C46 P3 116.9(3) . . ?
C48 C47 C46 111.9(4) . . ?
C47 C48 C49 112.0(4) . . ?
C50 C49 C48 111.0(4) . . ?
C49 C50 C51 111.0(4) . . ?
C46 C51 C50 112.2(4) . . ?
C53 C52 C57 110.0(3) . . ?
C53 C52 P3 118.7(3) . . ?
C57 C52 P3 111.1(3) . . ?
C52 C53 C54 109.6(4) . . ?
C55 C54 C53 110.4(4) . . ?
C56 C55 C54 112.6(4) . . ?
C55 C56 C57 111.1(4) . . ?
C56 C57 C52 110.5(3) . . ?
O1 C58 C59 119.5(9) . . ?
C61 C60 O1 107.7(8) . . ?
C58 O1 C60 123.0(7) . . ?

loop_
_geom_bond_atom_site_label_1
_geom_bond_atom_site_label_2
_geom_bond_distance
_geom_bond_site_symmetry_2
_geom_bond_publ_flag
Cu1 C1 1.918(5) . ?
Cu1 C2 1.931(5) . ?
Cu1 P1 2.2636(13) . ?
Cu2 N2 1.925(4) . ?
Cu2 C3 1.937(4) . ?
Cu2 P2 2.2153(13) . ?
Cu3 C3' 1.922(5) 2_645 ?
Cu3 N3 1.922(5) 2_645 ?
Cu3 N1 1.933(4) . ?
Cu3 P3 2.2551(13) . ?
P1 C4 1.848(4) . ?
P1 C16 1.848(4) . ?
P1 C10 1.864(4) . ?
P2 C22 1.851(4) . ?
P2 C34 1.852(4) . ?
P2 C28 1.864(4) . ?
P3 C52 1.845(4) . ?
P3 C40 1.849(4) . ?
P3 C46 1.862(4) . ?
N1 C1 1.140(5) . ?
N2 C2 1.156(5) . ?
N3 C3 1.148(5) . ?
N3 Cu3 1.922(5) 2_645 ?
C4 C5 1.535(5) . ?
C4 C9 1.540(6) . ?
C5 C6 1.539(6) . ?
C6 C7 1.524(7) . ?
C7 C8 1.507(7) . ?
C8 C9 1.510(6) . ?
C10 C11 1.506(6) . ?
C10 C15 1.508(6) . ?
C11 C12 1.506(6) . ?
C12 C13 1.516(7) . ?
C13 C14 1.506(7) . ?
C14 C15 1.518(6) . ?
C16 C17 1.538(6) . ?
C16 C21 1.538(6) . ?
C17 C18 1.523(6) . ?
C18 C19 1.517(6) . ?
C19 C20 1.510(7) . ?
C20 C21 1.516(6) . ?
C22 C23 1.535(6) . ?
C22 C27 1.539(5) . ?
C23 C24 1.531(6) . ?
C24 C25 1.511(7) . ?
C25 C26 1.519(7) . ?
C26 C27 1.511(5) . ?
C28 C29 1.514(6) . ?
C28 C33 1.524(6) . ?
C29 C30 1.519(6) . ?
C30 C31 1.511(6) . ?
C31 C32 1.499(7) . ?
C32 C33 1.523(6) . ?
C34 C39 1.517(6) . ?
C34 C35 1.536(5) . ?
C35 C36 1.539(6) . ?
C36 C37 1.516(7) . ?
C37 C38 1.497(7) . ?
C38 C39 1.536(6) . ?
C40 C45 1.526(6) . ?
C40 C41 1.537(5) . ?
C41 C42 1.525(6) . ?
C42 C43 1.495(7) . ?
C43 C44 1.507(6) . ?
C44 C45 1.524(6) . ?
C46 C51 1.514(6) . ?
C46 C47 1.527(6) . ?
C47 C48 1.508(6) . ?
C48 C49 1.513(7) . ?
C49 C50 1.493(6) . ?
C50 C51 1.517(6) . ?
C52 C53 1.524(6) . ?
C52 C57 1.538(5) . ?
C53 C54 1.536(6) . ?
C54 C55 1.529(6) . ?
C55 C56 1.516(7) . ?
C56 C57 1.524(6) . ?
C58 O1 1.492(11) . ?
C58 C59 1.508(11) . ?
C60 C61 1.419(10) . ?
C60 O1 1.494(9) . ?
